data_4334955
loop_
_publ_author_name
'Lars-Arne Schaper'
'Lilian Graser'
'Xuhui Wei'
'Rui Zhong'
'Karl \"Ofele'
'Alexander P\"othig'
'Mirza Cokoja'
'Bettina Bechlars'
'Wolfgang A. Herrmann'
'Fritz E. K\"uhn'

_publ_contact_author_address
;
       Department Chemie,
       Lehrstuhl f\"ur Anorganische Chemie,
       Technische Universit\"at M\"unchen,
       Lichtenbergstrasse 4,
       D-85747 Garching bei M\"unchen,
       Germany.
;
_publ_contact_author_email alexander.poethig@tum.de
_publ_contact_author_fax '+49(0)89 289 13473'
_publ_contact_author_name
;
       Alexander Poethig
;
_publ_contact_author_phone '+49(0)89 289 13133'
_publ_section_title
;
 Exploring the Scope of a Novel Ligand Class: Synthesis and Catalytic
 Examination of Metal Complexes with 'Normal' 1,2,3-Triazolylidene Ligands
;
_journal_name_full 'Inorganic Chemistry'
_journal_page_first 6142
_journal_page_last 6152
_journal_paper_doi 10.1021/ic400533u
_journal_volume 52
_journal_year 2013
_chemical_formula_moiety 'C32 H30 Cl4 N6 Pd2'
_chemical_formula_sum 'C32 H30 Cl4 N6 Pd2'
_chemical_formula_weight 853.22
_space_group_IT_number 14
_symmetry_cell_setting monoclinic
_symmetry_Int_Tables_number 14
_symmetry_space_group_name_Hall '-P 2yn'
_symmetry_space_group_name_H-M 'P 1 21/n 1'
_atom_sites_solution_hydrogens geom
_atom_sites_solution_primary direct
_atom_sites_solution_secondary difmap
_cell_angle_alpha 90
_cell_angle_beta 95.061(4)
_cell_angle_gamma 90
_cell_formula_units_Z 4
_cell_length_a 11.9638(10)
_cell_length_b 11.5099(11)
_cell_length_c 24.084(2)
_cell_measurement_reflns_used 9868
_cell_measurement_temperature 173
_cell_measurement_theta_max 25.2846
_cell_measurement_theta_min 2.4524
_cell_volume 3303.5(5)
_computing_cell_refinement 'SAINT (Bruker, 2008b)'
_computing_data_collection 'APEX II Control Software (Bruker, 2008a)'
_computing_data_reduction 'SAINT (Bruker, 2008b)'
_computing_molecular_graphics 'PLATON (Spek, 2011)'
_computing_publication_material 'PLATON (Spek, 2011), enCIFer (Allen, 2004)'
_computing_structure_refinement 'SHELXL97 (Sheldrick, 1997), SHELXLE (Huebschle, 2011)'
_computing_structure_solution 'SHELXS97 (Sheldrick, 1997)'
_diffrn_ambient_temperature 173
_diffrn_detector ' CCD plate '
_diffrn_detector_area_resol_mean 16
_diffrn_measured_fraction_theta_full 0.998
_diffrn_measured_fraction_theta_max 0.998
_diffrn_measurement_device ' \k-geometry diffractometer '
_diffrn_measurement_device_type ' Bruker APEX-II CCD '
_diffrn_measurement_method ' phi- and omega-rotation '
_diffrn_radiation_monochromator graphite
_diffrn_radiation_probe x-ray
_diffrn_radiation_source 'rotating anode FR591'
_diffrn_radiation_type MoK\a
_diffrn_radiation_wavelength 0.71073
_diffrn_reflns_av_R_equivalents 0.0359
_diffrn_reflns_av_sigmaI/netI 0.0171
_diffrn_reflns_limit_h_max 14
_diffrn_reflns_limit_h_min -14
_diffrn_reflns_limit_k_max 13
_diffrn_reflns_limit_k_min -13
_diffrn_reflns_limit_l_max 28
_diffrn_reflns_limit_l_min -28
_diffrn_reflns_number 70917
_diffrn_reflns_reduction_process
;
;
_diffrn_reflns_theta_full 25.35
_diffrn_reflns_theta_max 25.35
_diffrn_reflns_theta_min 1.70
_exptl_absorpt_coefficient_mu 1.445
_exptl_absorpt_correction_T_max 0.945
_exptl_absorpt_correction_T_min 0.714
_exptl_absorpt_correction_type multi-scan
_exptl_absorpt_process_details 'SADABS, Bruker, 2008b'
_exptl_crystal_colour orange
_exptl_crystal_density_diffrn 1.715
_exptl_crystal_density_method 'Not Measured'
_exptl_crystal_description fragment
_exptl_crystal_F_000 1696
_exptl_crystal_size_max 0.250
_exptl_crystal_size_mid 0.130
_exptl_crystal_size_min 0.040
_refine_diff_density_max 0.297
_refine_diff_density_min -0.326
_refine_diff_density_rms 0.058
_refine_ls_extinction_method none
_refine_ls_goodness_of_fit_ref 1.050
_refine_ls_hydrogen_treatment constr
_refine_ls_matrix_type full
_refine_ls_number_parameters 401
_refine_ls_number_reflns 6019
_refine_ls_number_restraints 0
_refine_ls_restrained_S_all 1.050
_refine_ls_R_factor_all 0.0245
_refine_ls_R_factor_gt 0.0194
_refine_ls_shift/su_max 0.004
_refine_ls_shift/su_mean 0.000
_refine_ls_structure_factor_coef Fsqd
_refine_ls_weighting_details 'calc w=1/[\s^2^(Fo^2^)+(0.0167P)^2^+3.2600P] where P=(Fo^2^+2Fc^2^)/3'
_refine_ls_weighting_scheme calc
_refine_ls_wR_factor_gt 0.0451
_refine_ls_wR_factor_ref 0.0477
_reflns_number_gt 5352
_reflns_number_total 6019
_reflns_threshold_expression I>2\s(I)
_cod_data_source_file ic400533u_si_006.cif
_cod_data_source_block Pd-dimer
_cod_original_sg_symbol_H-M 'P 21/n'
_cod_database_code 4334955

loop_
_symmetry_equiv_pos_site_id
_symmetry_equiv_pos_as_xyz
1 x,y,z
2 1/2-x,1/2+y,1/2-z
3 -x,-y,-z
4 1/2+x,1/2-y,1/2+z

loop_
_atom_site_aniso_label
_atom_site_aniso_U_11
_atom_site_aniso_U_22
_atom_site_aniso_U_33
_atom_site_aniso_U_23
_atom_site_aniso_U_13
_atom_site_aniso_U_12
Pd1 0.0196(1) 0.0172(1) 0.0237(1) -0.0028(1) 0.0020(1) -0.0007(1)
Pd2 0.0198(1) 0.0185(1) 0.0233(1) -0.0032(1) 0.0040(1) -0.0007(1)
Cl1 0.0202(3) 0.0355(3) 0.0437(4) -0.0098(3) 0.0016(2) -0.0020(2)
Cl2 0.0209(3) 0.0292(3) 0.0385(3) -0.0142(3) 0.0056(2) -0.0016(2)
Cl3 0.0210(3) 0.0247(3) 0.0380(3) -0.0100(2) 0.0043(2) -0.0009(2)
Cl4 0.0226(3) 0.0388(3) 0.0404(3) -0.0139(3) -0.0002(2) 0.0041(2)
N1 0.0239(10) 0.0191(10) 0.0238(10) -0.0027(8) 0.0017(8) 0.0004(8)
N2 0.0335(11) 0.0190(10) 0.0260(10) -0.0040(8) 0.0026(8) 0.0022(8)
N3 0.0337(11) 0.0226(10) 0.0260(10) -0.0024(8) 0.0006(8) -0.0002(8)
N4 0.0207(9) 0.0201(10) 0.0226(10) -0.0033(8) 0.0028(7) -0.0006(7)
N5 0.0260(10) 0.0209(10) 0.0258(10) -0.0048(8) 0.0049(8) -0.0005(8)
N6 0.0267(10) 0.0254(11) 0.0237(10) -0.0027(8) 0.0043(8) -0.0002(8)
C1 0.0165(11) 0.0196(11) 0.0303(12) -0.0018(9) 0.0007(9) 0.0000(9)
C2 0.0238(12) 0.0226(12) 0.0274(12) -0.0033(10) 0.0010(9) -0.0004(9)
C3 0.0283(12) 0.0241(12) 0.0253(12) -0.0006(10) -0.0024(10) -0.0033(10)
C4 0.0391(14) 0.0244(13) 0.0284(13) -0.0053(10) 0.0000(11) 0.0009(11)
C5 0.0386(14) 0.0361(15) 0.0232(12) -0.0034(11) 0.0002(10) -0.0022(11)
C6 0.0280(13) 0.0321(14) 0.0308(13) 0.0038(11) -0.0039(10) -0.0024(10)
C7 0.0446(15) 0.0283(14) 0.0383(15) 0.0036(11) 0.0047(12) 0.0109(12)
C8 0.0412(15) 0.0341(14) 0.0286(13) 0.0021(11) 0.0064(11) 0.0067(11)
C9 0.0379(14) 0.0382(15) 0.0330(14) 0.0088(12) -0.0002(11) 0.0009(12)
C10 0.0322(13) 0.0175(12) 0.0311(13) -0.0055(10) -0.0021(10) 0.0022(10)
C11 0.0387(15) 0.0315(15) 0.0461(16) -0.0081(12) 0.0099(12) 0.0006(12)
C12 0.0500(18) 0.0378(16) 0.0560(19) -0.0151(14) 0.0055(14) 0.0155(14)
C13 0.066(2) 0.0199(13) 0.0507(17) -0.0068(12) -0.0075(15) 0.0061(13)
C14 0.0604(19) 0.0275(14) 0.0501(17) 0.0031(13) 0.0050(14) -0.0077(13)
C15 0.0379(14) 0.0295(14) 0.0432(15) -0.0005(12) 0.0093(12) 0.0001(11)
C16 0.0382(14) 0.0258(13) 0.0250(12) 0.0021(10) -0.0012(10) 0.0022(11)
C17 0.0170(10) 0.0214(12) 0.0234(11) -0.0011(9) -0.0004(9) 0.0008(9)
C18 0.0200(11) 0.0233(12) 0.0255(12) -0.0015(9) 0.0016(9) 0.0012(9)
C19 0.0245(12) 0.0275(13) 0.0234(12) 0.0028(10) 0.0031(9) 0.0011(10)
C20 0.0628(19) 0.0307(14) 0.0330(14) -0.0026(11) 0.0213(13) -0.0044(13)
C21 0.073(2) 0.0334(15) 0.0413(16) -0.0010(13) 0.0209(15) -0.0137(14)
C22 0.0360(14) 0.0484(17) 0.0309(14) 0.0104(12) 0.0069(11) -0.0069(12)
C23 0.0358(14) 0.0488(17) 0.0285(13) 0.0056(12) 0.0119(11) 0.0088(12)
C24 0.0356(14) 0.0338(14) 0.0306(13) 0.0005(11) 0.0085(11) 0.0047(11)
C25 0.065(2) 0.068(2) 0.0530(19) 0.0153(17) 0.0230(16) -0.0167(17)
C26 0.0341(13) 0.0207(12) 0.0243(12) -0.0043(9) -0.0012(10) -0.0022(10)
C27 0.0395(15) 0.0324(14) 0.0309(13) -0.0041(11) 0.0039(11) -0.0074(11)
C28 0.070(2) 0.0395(17) 0.0311(15) -0.0015(12) 0.0037(14) -0.0234(15)
C29 0.096(3) 0.0215(14) 0.0391(16) -0.0036(12) -0.0041(16) -0.0073(16)
C30 0.074(2) 0.0295(15) 0.0505(18) -0.0134(13) -0.0025(16) 0.0147(15)
C31 0.0416(15) 0.0316(14) 0.0373(15) -0.0095(11) 0.0031(12) 0.0026(12)
C32 0.0347(13) 0.0263(13) 0.0251(12) 0.0000(10) 0.0098(10) -0.0045(10)

loop_
_atom_site_label
_atom_site_type_symbol
_atom_site_thermal_displace_type
_atom_site_fract_x
_atom_site_fract_y
_atom_site_fract_z
_atom_site_occupancy
_atom_site_U_iso_or_equiv
_atom_site_calc_flag
_atom_site_refinement_flags
Pd1 Pd Uani 0.62732(1) 1.03849(1) 0.79564(1) 1.000 0.0201(1) d .
Pd2 Pd Uani 0.43898(1) 0.87036(1) 0.71400(1) 1.000 0.0204(1) d .
Cl1 Cl Uani 0.81699(5) 1.06265(5) 0.80156(3) 1.000 0.0332(2) d .
Cl2 Cl Uani 0.43215(4) 1.02236(5) 0.78417(2) 1.000 0.0294(2) d .
Cl3 Cl Uani 0.63311(4) 0.87362(5) 0.73418(2) 1.000 0.0278(2) d .
Cl4 Cl Uani 0.24887(5) 0.87424(5) 0.69071(3) 1.000 0.0341(2) d .
N1 N Uani 0.59965(15) 1.27883(15) 0.82833(7) 1.000 0.0223(6) d .
N2 N Uani 0.59504(16) 1.35086(16) 0.87295(8) 1.000 0.0262(6) d .
N3 N Uani 0.61200(16) 1.29248(16) 0.92009(8) 1.000 0.0276(6) d .
N4 N Uani 0.41406(14) 0.63168(15) 0.67980(7) 1.000 0.0211(6) d .
N5 N Uani 0.42736(15) 0.55382(16) 0.63801(8) 1.000 0.0241(6) d .
N6 N Uani 0.47297(15) 0.60483(16) 0.59646(8) 1.000 0.0251(6) d .
C1 C Uani 0.61968(17) 1.17029(19) 0.84687(9) 1.000 0.0222(7) d .
C2 C Uani 0.62769(18) 1.18099(19) 0.90563(9) 1.000 0.0247(7) d .
C3 C Uani 0.64543(19) 1.0912(2) 0.94937(9) 1.000 0.0262(7) d .
C4 C Uani 0.6119(2) 1.1127(2) 1.00246(10) 1.000 0.0308(8) d .
C5 C Uani 0.6247(2) 1.0291(2) 1.04350(10) 1.000 0.0328(8) d .
C6 C Uani 0.6708(2) 0.9205(2) 1.03348(10) 1.000 0.0307(8) d .
C7 C Uani 0.7063(2) 0.9009(2) 0.98062(11) 1.000 0.0370(8) d .
C8 C Uani 0.6936(2) 0.9844(2) 0.93918(10) 1.000 0.0344(8) d .
C9 C Uani 0.6780(2) 0.8268(2) 1.07724(10) 1.000 0.0366(8) d .
C10 C Uani 0.5790(2) 1.47496(19) 0.87052(10) 1.000 0.0272(7) d .
C11 C Uani 0.4875(2) 1.5199(2) 0.89425(11) 1.000 0.0384(9) d .
C12 C Uani 0.4734(3) 1.6400(2) 0.89436(12) 1.000 0.0479(10) d .
C13 C Uani 0.5482(3) 1.7112(2) 0.87078(12) 1.000 0.0463(10) d .
C14 C Uani 0.6377(3) 1.6640(2) 0.84702(12) 1.000 0.0460(10) d .
C15 C Uani 0.6553(2) 1.5447(2) 0.84716(11) 1.000 0.0365(8) d .
C16 C Uani 0.5703(2) 1.3178(2) 0.77090(9) 1.000 0.0299(8) d .
C17 C Uani 0.44902(17) 0.73667(19) 0.66393(9) 1.000 0.0207(6) d .
C18 C Uani 0.48741(18) 0.71720(19) 0.61081(9) 1.000 0.0230(7) d .
C19 C Uani 0.54371(18) 0.7966(2) 0.57442(9) 1.000 0.0251(7) d .
C20 C Uani 0.5504(2) 0.9152(2) 0.58438(11) 1.000 0.0412(9) d .
C21 C Uani 0.6108(3) 0.9862(2) 0.55161(12) 1.000 0.0483(10) d .
C22 C Uani 0.6667(2) 0.9418(2) 0.50830(10) 1.000 0.0382(9) d .
C23 C Uani 0.6576(2) 0.8238(2) 0.49781(10) 1.000 0.0372(9) d .
C24 C Uani 0.5975(2) 0.7520(2) 0.52994(10) 1.000 0.0330(8) d .
C25 C Uani 0.7370(3) 1.0203(3) 0.47499(13) 1.000 0.0610(11) d .
C26 C Uani 0.4137(2) 0.42983(19) 0.64181(9) 1.000 0.0266(7) d .
C27 C Uani 0.3162(2) 0.3835(2) 0.65840(10) 1.000 0.0342(8) d .
C28 C Uani 0.3076(3) 0.2633(2) 0.66320(11) 1.000 0.0469(10) d .
C29 C Uani 0.3941(3) 0.1925(2) 0.65032(12) 1.000 0.0528(12) d .
C30 C Uani 0.4905(3) 0.2404(2) 0.63254(12) 1.000 0.0518(10) d .
C31 C Uani 0.5020(2) 0.3602(2) 0.62786(11) 1.000 0.0369(8) d .
C32 C Uani 0.3761(2) 0.5992(2) 0.73395(9) 1.000 0.0283(7) d .
H4 H Uiso 0.57980 1.18570 1.01040 1.000 0.0370 c R
H5 H Uiso 0.60160 1.04570 1.07940 1.000 0.0390 c R
H7 H Uiso 0.73990 0.82860 0.97290 1.000 0.0440 c R
H8 H Uiso 0.71800 0.96850 0.90350 1.000 0.0410 c R
H9A H Uiso 0.66610 0.86090 1.11350 1.000 0.0550 c R
H9B H Uiso 0.75230 0.79040 1.07910 1.000 0.0550 c R
H9C H Uiso 0.62030 0.76800 1.06760 1.000 0.0550 c R
H11 H Uiso 0.43540 1.47020 0.91010 1.000 0.0460 c R
H12 H Uiso 0.41160 1.67300 0.91090 1.000 0.0570 c R
H13 H Uiso 0.53790 1.79300 0.87090 1.000 0.0560 c R
H14 H Uiso 0.68850 1.71360 0.83020 1.000 0.0550 c R
H15 H Uiso 0.71840 1.51220 0.83150 1.000 0.0440 c R
H16A H Uiso 0.59750 1.26110 0.74490 1.000 0.0450 c R
H16B H Uiso 0.60520 1.39350 0.76520 1.000 0.0450 c R
H16C H Uiso 0.48860 1.32500 0.76420 1.000 0.0450 c R
H19 H Uiso 0.51320 0.94800 0.61390 1.000 0.0490 c R
H20 H Uiso 0.61410 1.06730 0.55900 1.000 0.0580 c R
H23 H Uiso 0.69370 0.79150 0.46780 1.000 0.0450 c R
H24 H Uiso 0.59260 0.67140 0.52170 1.000 0.0400 c R
H25A H Uiso 0.81520 1.01800 0.49090 1.000 0.0910 c R
H25B H Uiso 0.70870 1.10010 0.47630 1.000 0.0910 c R
H25C H Uiso 0.73250 0.99370 0.43620 1.000 0.0910 c R
H27 H Uiso 0.25580 0.43250 0.66640 1.000 0.0410 c R
H28 H Uiso 0.24140 0.23010 0.67550 1.000 0.0560 c R
H29 H Uiso 0.38750 0.11060 0.65370 1.000 0.0630 c R
H30 H Uiso 0.54970 0.19090 0.62340 1.000 0.0620 c R
H31 H Uiso 0.56820 0.39340 0.61550 1.000 0.0440 c R
H32A H Uiso 0.41670 0.64530 0.76340 1.000 0.0420 c R
H32B H Uiso 0.39090 0.51640 0.74090 1.000 0.0420 c R
H32C H Uiso 0.29540 0.61400 0.73380 1.000 0.0420 c R

loop_
_atom_type_symbol
_atom_type_description
_atom_type_scat_dispersion_real
_atom_type_scat_dispersion_imag
_atom_type_scat_source
C C 0.0033 0.0016 ' International Tables Vol C Tables 4.2.6.8 and 6.1.1.4'
H H 0.0000 0.0000 ' International Tables Vol C Tables 4.2.6.8 and 6.1.1.4'
Cl Cl 0.1484 0.1585 ' International Tables Vol C Tables 4.2.6.8 and 6.1.1.4'
N N 0.0061 0.0033 ' International Tables Vol C Tables 4.2.6.8 and 6.1.1.4'
Pd Pd -0.9988 1.0072 ' International Tables Vol C Tables 4.2.6.8 and 6.1.1.4'

loop_
_geom_angle_atom_site_label_1
_geom_angle_atom_site_label_2
_geom_angle_atom_site_label_3
_geom_angle
_geom_angle_publ_flag
Cl1 Pd1 Cl2 175.99(2) yes
Cl1 Pd1 Cl3 92.99(2) yes
Cl1 Pd1 C1 88.15(6) yes
Cl2 Pd1 Cl3 86.98(2) yes
Cl2 Pd1 C1 91.97(6) yes
Cl3 Pd1 C1 178.40(6) yes
Cl2 Pd2 Cl3 86.42(2) yes
Cl2 Pd2 Cl4 93.58(2) yes
Cl2 Pd2 C17 173.99(7) yes
Cl3 Pd2 Cl4 177.07(2) yes
Cl3 Pd2 C17 91.54(6) yes
Cl4 Pd2 C17 88.75(6) yes
Pd1 Cl2 Pd2 92.57(2) yes
Pd1 Cl3 Pd2 93.36(2) yes
N2 N1 C1 108.83(17) yes
N2 N1 C16 122.33(17) yes
C1 N1 C16 128.29(18) yes
N1 N2 N3 110.79(17) yes
N1 N2 C10 125.84(18) yes
N3 N2 C10 123.32(19) yes
N2 N3 C2 106.08(18) yes
N5 N4 C17 108.68(17) yes
N5 N4 C32 123.55(17) yes
C17 N4 C32 127.59(18) yes
N4 N5 N6 110.45(17) yes
N4 N5 C26 125.55(18) yes
N6 N5 C26 123.10(18) yes
N5 N6 C18 106.57(18) yes
Pd1 C1 N1 121.84(15) yes
Pd1 C1 C2 133.87(17) yes
N1 C1 C2 104.25(18) yes
N3 C2 C1 110.04(19) yes
N3 C2 C3 119.77(19) yes
C1 C2 C3 130.2(2) no
C2 C3 C4 119.6(2) no
C2 C3 C8 121.9(2) no
C4 C3 C8 118.4(2) no
C3 C4 C5 120.7(2) no
C4 C5 C6 121.5(2) no
C5 C6 C7 117.3(2) no
C5 C6 C9 121.3(2) no
C7 C6 C9 121.3(2) no
C6 C7 C8 121.5(2) no
C3 C8 C7 120.5(2) no
N2 C10 C11 117.5(2) yes
N2 C10 C15 120.3(2) yes
C11 C10 C15 122.1(2) no
C10 C11 C12 118.3(2) no
C11 C12 C13 120.6(3) no
C12 C13 C14 119.9(2) no
C13 C14 C15 121.0(3) no
C10 C15 C14 118.2(2) no
Pd2 C17 N4 119.45(15) yes
Pd2 C17 C18 136.15(17) yes
N4 C17 C18 104.39(18) yes
N6 C18 C17 109.87(19) yes
N6 C18 C19 119.97(19) yes
C17 C18 C19 130.0(2) no
C18 C19 C20 122.1(2) no
C18 C19 C24 119.7(2) no
C20 C19 C24 118.1(2) no
C19 C20 C21 120.5(2) no
C20 C21 C22 121.5(2) no
C21 C22 C23 117.6(2) no
C21 C22 C25 120.5(2) no
C23 C22 C25 121.9(2) no
C22 C23 C24 121.5(2) no
C19 C24 C23 120.6(2) no
N5 C26 C27 120.5(2) yes
N5 C26 C31 117.6(2) yes
C27 C26 C31 122.0(2) no
C26 C27 C28 118.7(2) no
C27 C28 C29 120.5(3) no
C28 C29 C30 120.0(2) no
C29 C30 C31 120.8(3) no
C26 C31 C30 118.0(2) no
C3 C4 H4 120.00 no
C5 C4 H4 120.00 no
C4 C5 H5 119.00 no
C6 C5 H5 119.00 no
C6 C7 H7 119.00 no
C8 C7 H7 119.00 no
C3 C8 H8 120.00 no
C7 C8 H8 120.00 no
C6 C9 H9A 109.00 no
C6 C9 H9B 110.00 no
C6 C9 H9C 109.00 no
H9A C9 H9B 109.00 no
H9A C9 H9C 109.00 no
H9B C9 H9C 109.00 no
C10 C11 H11 121.00 no
C12 C11 H11 121.00 no
C11 C12 H12 120.00 no
C13 C12 H12 120.00 no
C12 C13 H13 120.00 no
C14 C13 H13 120.00 no
C13 C14 H14 120.00 no
C15 C14 H14 119.00 no
C10 C15 H15 121.00 no
C14 C15 H15 121.00 no
N1 C16 H16A 109.00 no
N1 C16 H16B 110.00 no
N1 C16 H16C 109.00 no
H16A C16 H16B 109.00 no
H16A C16 H16C 109.00 no
H16B C16 H16C 109.00 no
C19 C20 H19 120.00 no
C21 C20 H19 120.00 no
C20 C21 H20 119.00 no
C22 C21 H20 119.00 no
C22 C23 H23 119.00 no
C24 C23 H23 119.00 no
C19 C24 H24 120.00 no
C23 C24 H24 120.00 no
C22 C25 H25A 109.00 no
C22 C25 H25B 109.00 no
C22 C25 H25C 109.00 no
H25A C25 H25B 109.00 no
H25A C25 H25C 110.00 no
H25B C25 H25C 109.00 no
C26 C27 H27 121.00 no
C28 C27 H27 121.00 no
C27 C28 H28 120.00 no
C29 C28 H28 120.00 no
C28 C29 H29 120.00 no
C30 C29 H29 120.00 no
C29 C30 H30 120.00 no
C31 C30 H30 120.00 no
C26 C31 H31 121.00 no
C30 C31 H31 121.00 no
N4 C32 H32A 109.00 no
N4 C32 H32B 110.00 no
N4 C32 H32C 110.00 no
H32A C32 H32B 109.00 no
H32A C32 H32C 110.00 no
H32B C32 H32C 109.00 no

loop_
_geom_bond_atom_site_label_1
_geom_bond_atom_site_label_2
_geom_bond_distance
_geom_bond_publ_flag
Pd1 Cl1 2.2781(7) yes
Pd1 Cl2 2.3343(6) yes
Pd1 Cl3 2.4114(6) yes
Pd1 C1 1.963(2) yes
Pd2 Cl2 2.4388(6) yes
Pd2 Cl3 2.3309(6) yes
Pd2 Cl4 2.2944(7) yes
Pd2 C17 1.965(2) yes
N1 N2 1.362(3) yes
N1 C1 1.341(3) yes
N1 C16 1.467(3) yes
N2 N3 1.320(3) yes
N2 C10 1.442(3) yes
N3 C2 1.347(3) yes
N4 N5 1.367(3) yes
N4 C17 1.345(3) yes
N4 C32 1.467(3) yes
N5 N6 1.319(3) yes
N5 C26 1.440(3) yes
N6 C18 1.346(3) yes
C1 C2 1.415(3) no
C2 C3 1.478(3) no
C3 C4 1.396(3) no
C3 C8 1.389(3) no
C4 C5 1.378(3) no
C5 C6 1.396(3) no
C6 C7 1.396(4) no
C6 C9 1.505(3) no
C7 C8 1.384(3) no
C10 C11 1.380(3) no
C10 C15 1.373(3) no
C11 C12 1.393(3) no
C12 C13 1.373(4) no
C13 C14 1.370(5) no
C14 C15 1.389(3) no
C17 C18 1.415(3) no
C18 C19 1.470(3) no
C19 C20 1.387(3) no
C19 C24 1.395(3) no
C20 C21 1.383(4) no
C21 C22 1.386(4) no
C22 C23 1.384(3) no
C22 C25 1.512(4) no
C23 C24 1.377(3) no
C26 C27 1.374(3) no
C26 C31 1.391(3) no
C27 C28 1.393(3) no
C28 C29 1.374(4) no
C29 C30 1.380(5) no
C30 C31 1.391(3) no
C4 H4 0.9500 no
C5 H5 0.9500 no
C7 H7 0.9500 no
C8 H8 0.9500 no
C9 H9A 0.9800 no
C9 H9B 0.9800 no
C9 H9C 0.9800 no
C11 H11 0.9500 no
C12 H12 0.9500 no
C13 H13 0.9500 no
C14 H14 0.9500 no
C15 H15 0.9500 no
C16 H16A 0.9800 no
C16 H16B 0.9800 no
C16 H16C 0.9800 no
C20 H19 0.9500 no
C21 H20 0.9500 no
C23 H23 0.9500 no
C24 H24 0.9500 no
C25 H25A 0.9800 no
C25 H25B 0.9800 no
C25 H25C 0.9800 no
C27 H27 0.9500 no
C28 H28 0.9500 no
C29 H29 0.9500 no
C30 H30 0.9500 no
C31 H31 0.9500 no
C32 H32A 0.9800 no
C32 H32B 0.9800 no
C32 H32C 0.9800 no

loop_
_geom_hbond_atom_site_label_D
_geom_hbond_atom_site_label_H
_geom_hbond_atom_site_label_A
_geom_hbond_distance_DH
_geom_hbond_distance_HA
_geom_hbond_distance_DA
_geom_hbond_angle_DHA
_geom_hbond_site_symmetry_A
_geom_hbond_publ_flag
C16 H16B Cl1 0.9800 2.7400 3.636(2) 152.00 2_656 yes
C24 H24 N6 0.9500 2.5200 2.842(3) 100.00 . yes

loop_
_geom_torsion_atom_site_label_1
_geom_torsion_atom_site_label_2
_geom_torsion_atom_site_label_3
_geom_torsion_atom_site_label_4
_geom_torsion
_geom_torsion_publ_flag
Cl3 Pd1 Cl2 Pd2 -6.06(2) no
C1 Pd1 Cl2 Pd2 175.16(6) no
Cl1 Pd1 Cl3 Pd2 -169.65(2) no
Cl2 Pd1 Cl3 Pd2 6.34(2) no
Cl1 Pd1 C1 N1 94.86(17) no
Cl1 Pd1 C1 C2 -87.6(2) no
Cl2 Pd1 C1 N1 -81.13(17) no
Cl2 Pd1 C1 C2 96.4(2) no
Cl3 Pd2 Cl2 Pd1 6.27(2) no
Cl4 Pd2 Cl2 Pd1 -170.80(2) no
Cl2 Pd2 Cl3 Pd1 -6.07(2) no
C17 Pd2 Cl3 Pd1 179.59(7) no
Cl3 Pd2 C17 N4 108.15(16) no
Cl3 Pd2 C17 C18 -71.0(2) no
Cl4 Pd2 C17 N4 -74.77(16) no
Cl4 Pd2 C17 C18 106.1(2) no
C1 N1 N2 N3 0.3(2) no
C1 N1 N2 C10 177.7(2) no
C16 N1 N2 N3 172.39(19) no
C16 N1 N2 C10 -10.2(3) no
N2 N1 C1 Pd1 177.80(14) no
N2 N1 C1 C2 -0.4(2) no
C16 N1 C1 Pd1 6.3(3) no
C16 N1 C1 C2 -171.9(2) no
N1 N2 N3 C2 -0.1(2) no
C10 N2 N3 C2 -177.5(2) no
N1 N2 C10 C11 121.3(2) no
N1 N2 C10 C15 -61.1(3) no
N3 N2 C10 C11 -61.6(3) no
N3 N2 C10 C15 116.0(3) no
N2 N3 C2 C1 -0.2(2) no
N2 N3 C2 C3 -178.02(19) no
C17 N4 N5 N6 1.9(2) no
C17 N4 N5 C26 171.3(2) no
C32 N4 N5 N6 -173.64(18) no
C32 N4 N5 C26 -4.3(3) no
N5 N4 C17 Pd2 178.90(13) no
N5 N4 C17 C18 -1.7(2) no
C32 N4 C17 Pd2 -5.8(3) no
C32 N4 C17 C18 173.6(2) no
N4 N5 N6 C18 -1.2(2) no
C26 N5 N6 C18 -170.89(19) no
N4 N5 C26 C27 54.1(3) no
N4 N5 C26 C31 -126.3(2) no
N6 N5 C26 C27 -137.8(2) no
N6 N5 C26 C31 41.8(3) no
N5 N6 C18 C17 0.1(2) no
N5 N6 C18 C19 176.09(19) no
Pd1 C1 C2 N3 -177.49(16) no
Pd1 C1 C2 C3 0.1(4) no
N1 C1 C2 N3 0.3(2) no
N1 C1 C2 C3 177.9(2) no
N3 C2 C3 C4 20.0(3) no
N3 C2 C3 C8 -160.8(2) no
C1 C2 C3 C4 -157.4(2) no
C1 C2 C3 C8 21.8(4) no
C2 C3 C4 C5 178.2(2) no
C8 C3 C4 C5 -1.0(4) no
C2 C3 C8 C7 -178.2(2) no
C4 C3 C8 C7 1.0(3) no
C3 C4 C5 C6 -0.3(4) no
C4 C5 C6 C7 1.7(4) no
C4 C5 C6 C9 -176.1(2) no
C5 C6 C7 C8 -1.8(4) no
C9 C6 C7 C8 176.0(2) no
C6 C7 C8 C3 0.5(4) no
N2 C10 C11 C12 177.3(2) no
C15 C10 C11 C12 -0.2(4) no
N2 C10 C15 C14 -178.4(2) no
C11 C10 C15 C14 -1.0(4) no
C10 C11 C12 C13 0.8(4) no
C11 C12 C13 C14 -0.2(5) no
C12 C13 C14 C15 -1.1(5) no
C13 C14 C15 C10 1.6(4) no
Pd2 C17 C18 N6 -179.75(17) no
Pd2 C17 C18 C19 4.8(4) no
N4 C17 C18 N6 1.0(2) no
N4 C17 C18 C19 -174.4(2) no
N6 C18 C19 C20 173.3(2) no
N6 C18 C19 C24 -10.1(3) no
C17 C18 C19 C20 -11.7(4) no
C17 C18 C19 C24 165.0(2) no
C18 C19 C20 C21 175.4(2) no
C24 C19 C20 C21 -1.3(4) no
C18 C19 C24 C23 -175.3(2) no
C20 C19 C24 C23 1.5(3) no
C19 C20 C21 C22 -0.4(4) no
C20 C21 C22 C23 1.8(4) no
C20 C21 C22 C25 -176.9(3) no
C21 C22 C23 C24 -1.5(4) no
C25 C22 C23 C24 177.0(2) no
C22 C23 C24 C19 -0.1(4) no
N5 C26 C27 C28 -178.0(2) no
C31 C26 C27 C28 2.3(4) no
N5 C26 C31 C30 178.7(2) no
C27 C26 C31 C30 -1.7(4) no
C26 C27 C28 C29 -1.5(4) no
C27 C28 C29 C30 0.1(4) no
C28 C29 C30 C31 0.6(4) no
C29 C30 C31 C26 0.2(4) no
